data_7157832
loop_
_publ_author_name
'Hsueh, Nai-Chen'
'Chen, Shin-Mei'
'Lin, Chun-Yi'
'Chang, Meng-Yang'

_publ_section_title
;
 HCl-mediated cascade cyclocondensation of oxygenated arylacetic acids
 with arylaldehydes: one-pot synthesis of 1-arylisoquinolines.
;
_journal_issue 5
_journal_name_full 'Organic &amp; biomolecular chemistry'
_journal_page_first 1047
_journal_page_last 1059
_journal_paper_doi 10.1039/d0ob02431g
_journal_volume 19
_journal_year 2021
_chemical_formula_moiety 'C H Cl3, 2(C26 H21 N O3)'
_chemical_formula_sum 'C53 H43 Cl3 N2 O6'
_chemical_formula_weight 910.24
_space_group_crystal_system triclinic
_space_group_IT_number 2
_space_group_name_Hall '-P 1'
_space_group_name_H-M_alt 'P -1'
_atom_sites_solution_hydrogens geom
_atom_sites_solution_primary dual
_atom_sites_solution_secondary difmap
_audit_creation_date 2020-03-05
_audit_creation_method
;
Olex2 1.2
(compiled 2018.05.29 svn.r3508 for OlexSys, GUI svn.r5506)
;
_audit_update_record
;
2020-05-02 deposited with the CCDC.	2020-12-28 downloaded from the CCDC.
;
_cell_angle_alpha 83.0810(10)
_cell_angle_beta 83.3180(10)
_cell_angle_gamma 79.1050(10)
_cell_formula_units_Z 2
_cell_length_a 9.82420(10)
_cell_length_b 13.6944(2)
_cell_length_c 17.0549(3)
_cell_measurement_reflns_used 22767
_cell_measurement_temperature 113(2)
_cell_measurement_theta_max 26.8650
_cell_measurement_theta_min 1.8440
_cell_volume 2226.41(6)
_computing_cell_refinement 'CrysAlisPro 1.171.41.56a (Rigaku OD, 2020)'
_computing_data_collection 'CrysAlisPro 1.171.41.56a (Rigaku OD, 2020)'
_computing_data_reduction 'CrysAlisPro 1.171.41.56a (Rigaku OD, 2020)'
_computing_molecular_graphics 'Olex2 (Dolomanov et al., 2009)'
_computing_publication_material 'Olex2 (Dolomanov et al., 2009)'
_computing_structure_refinement 'XL (Sheldrick, 2008)'
_computing_structure_solution 'ShelXT (Sheldrick, 2015)'
_diffrn_ambient_temperature 113(2)
_diffrn_detector 'Hybrid Pixel Array Detector'
_diffrn_detector_area_resol_mean 10.0000
_diffrn_measured_fraction_theta_full 0.996
_diffrn_measured_fraction_theta_max 0.996
_diffrn_measurement_details
;
List of Runs (angles in degrees, time in seconds):

  # Type    Start    End  Width  t~exp~   \w     \q     \k     \f   Frames
#--------------------------------------------------------------------------
  1  \w    -17.00 100.00   0.50   22.14    --   10.60  82.00-120.00  234
  2  \w    -17.00 100.00   0.50   22.14    --   10.60  82.00 -60.00  234
  3  \w    -15.00 100.00   0.50   22.14    --   10.60  77.00 -60.00  230
  4  \w    -79.00  38.00   0.50   22.14    --   10.60 -82.00  60.00  234
  5  \w    -15.00 100.00   0.50   22.14    --   10.60  77.00 -30.00  230
  6  \w    -16.00  29.00   0.50   22.14    --   10.60  82.00 150.00   90
  7  \w    -20.00 100.00   0.50   22.14    --   10.60  57.00-120.00  240
  8  \w    -60.00 -24.00   0.50   22.14    --   10.60 -57.00-180.00   72
  9  \w    -13.00  17.00   0.50   22.14    --   10.60  57.00 120.00   60
 10  \w     32.00  59.00   0.50   22.14    --   10.60  57.00 120.00   54
 11  \w     61.00  87.00   0.50   22.14    --   10.60  57.00 120.00   52
 12  \w    -79.00  18.00   0.50   22.14    --   10.60 -38.00 120.00  194
 13  \w    -17.00   9.00   0.50   22.14    --   10.60  82.00   0.00   52
 14  \w     38.00  92.00   0.50   22.14    --   10.60  82.00   0.00  108
 15  \w     34.00  93.00   0.50   22.14    --   10.60  77.00-120.00  118
 16  \w    -97.00 -72.00   0.50   22.14    --  -10.90 -82.00 -60.00   50
 17  \w     -8.00  17.00   0.50   22.14    --  -10.90 -82.00  90.00   50
 18  \w    -82.00   4.00   0.50   22.14    --  -10.90 -82.00   0.00  172
 19  \w    -90.00 -64.00   0.50   22.14    --  -10.90 -82.00  90.00   52
 20  \w    -31.00  17.00   0.50   22.14    --  -10.90 -82.00 -60.00   96
;
_diffrn_measurement_device 'four-circle diffractometer'
_diffrn_measurement_device_type 'XtaLAB Pro II AFC12 (RINC): Kappa single'
_diffrn_measurement_method '\w scans'
_diffrn_orient_matrix_type 'CrysAlisPro convention (1999,Acta A55,543-557)'
_diffrn_orient_matrix_UB_11 -0.0137704000
_diffrn_orient_matrix_UB_12 -0.0373826000
_diffrn_orient_matrix_UB_13 0.0309271000
_diffrn_orient_matrix_UB_21 0.0135905000
_diffrn_orient_matrix_UB_22 0.0299773000
_diffrn_orient_matrix_UB_23 0.0283183000
_diffrn_orient_matrix_UB_31 -0.0712869000
_diffrn_orient_matrix_UB_32 0.0226864000
_diffrn_orient_matrix_UB_33 0.0036115000
_diffrn_radiation_monochromator mirror
_diffrn_radiation_probe x-ray
_diffrn_radiation_type MoK\a
_diffrn_radiation_wavelength 0.71073
_diffrn_reflns_av_R_equivalents 0.0301
_diffrn_reflns_av_unetI/netI 0.0269
_diffrn_reflns_limit_h_max 12
_diffrn_reflns_limit_h_min -9
_diffrn_reflns_limit_k_max 16
_diffrn_reflns_limit_k_min -16
_diffrn_reflns_limit_l_max 21
_diffrn_reflns_limit_l_min -20
_diffrn_reflns_number 49820
_diffrn_reflns_theta_full 26.00
_diffrn_reflns_theta_max 26.00
_diffrn_reflns_theta_min 2.04
_diffrn_source 'micro-focus sealed X-ray tube'
_diffrn_source_type 'Rigaku (Mo) X-ray Source'
_exptl_absorpt_coefficient_mu 0.261
_exptl_absorpt_correction_T_max 1.00000
_exptl_absorpt_correction_T_min 0.64568
_exptl_absorpt_correction_type multi-scan
_exptl_absorpt_process_details
;
CrysAlisPro 1.171.41.56a (Rigaku Oxford Diffraction, 2020)
Empirical absorption correction using spherical harmonics,
 implemented in SCALE3 ABSPACK scaling algorithm.
;
_exptl_crystal_colour 'clear light colourless'
_exptl_crystal_colour_lustre clear
_exptl_crystal_colour_modifier light
_exptl_crystal_colour_primary colourless
_exptl_crystal_density_diffrn 1.358
_exptl_crystal_density_method 'not measured'
_exptl_crystal_description block
_exptl_crystal_F_000 948
_exptl_crystal_size_max 0.15
_exptl_crystal_size_mid 0.1
_exptl_crystal_size_min 0.1
_refine_diff_density_max 1.420
_refine_diff_density_min -1.269
_refine_diff_density_rms 0.076
_refine_ls_extinction_method none
_refine_ls_goodness_of_fit_ref 1.048
_refine_ls_hydrogen_treatment constr
_refine_ls_matrix_type full
_refine_ls_number_parameters 602
_refine_ls_number_reflns 8704
_refine_ls_number_restraints 0
_refine_ls_restrained_S_all 1.048
_refine_ls_R_factor_all 0.0770
_refine_ls_R_factor_gt 0.0634
_refine_ls_shift/su_max 0.003
_refine_ls_shift/su_mean 0.000
_refine_ls_structure_factor_coef Fsqd
_refine_ls_weighting_details 'calc w=1/[\s^2^(Fo^2^)+(0.0963P)^2^+3.0166P] where P=(Fo^2^+2Fc^2^)/3'
_refine_ls_weighting_scheme calc
_refine_ls_wR_factor_gt 0.1779
_refine_ls_wR_factor_ref 0.1861
_reflns_number_gt 7076
_reflns_number_total 8704
_reflns_threshold_expression >2sigma(I)
_cod_data_source_file d0ob02431g2.cif
_cod_data_source_block sh0227-1
_cod_depositor_comments 'Adding full bibliography for 7157832--7157834.cif.'
_cod_database_code 7157832
_diffrn_oxdiff_digest_frames
;
01158603f32e28b6ec1a96e8701814ca40000258219
;
_reflns_odcompleteness_completeness 99.37
_reflns_odcompleteness_iscentric 1
_reflns_odcompleteness_theta 26.32
_olex2_refinement_description
;
1. Fixed Uiso
 At 1.2 times of:
  All C(H) groups, All C(H,H) groups
 At 1.5 times of:
  All C(H,H,H) groups
2. Others
 Sof(Cl4)=Sof(Cl5)=Sof(H53A)=1-FVAR(1)
 Sof(Cl2)=Sof(Cl3)=Sof(H53)=FVAR(1)
3.a Ternary CH refined with riding coordinates:
 C53(H53), C53(H53A)
3.b Aromatic/amide H refined with riding coordinates:
 C2(H2), C6(H6), C8(H8), C13(H13), C14(H14), C15(H15), C16(H16), C18(H18),
 C20(H20), C21(H21), C22(H22), C23(H23), C28(H28), C32(H32), C34(H34), C39(H39),
  C40(H40), C41(H41), C42(H42), C44(H44), C46(H46), C47(H47), C48(H48), C49(H49)
3.c Idealised Me refined as rotating group:
 C10(H10A,H10B,H10C), C25(H25A,H25B,H25C), C26(H26A,H26B,H26C), C36(H36A,H36B,
 H36C), C51(H51A,H51B,H51C), C52(H52A,H52B,H52C)
;
_olex2_submission_special_instructions 'No special instructions were received'
_oxdiff_exptl_absorpt_empirical_details
;
Empirical correction (ABSPACK) includes:
- Absorption correction using spherical harmonics
- Frame scaling
;
_oxdiff_exptl_absorpt_empirical_full_max 1.217
_oxdiff_exptl_absorpt_empirical_full_min 0.761

loop_
_space_group_symop_id
_space_group_symop_operation_xyz
1 'x, y, z'
2 '-x, -y, -z'

loop_
_atom_site_label
_atom_site_type_symbol
_atom_site_fract_x
_atom_site_fract_y
_atom_site_fract_z
_atom_site_U_iso_or_equiv
_atom_site_adp_type
_atom_site_occupancy
_atom_site_calc_flag
_atom_site_disorder_assembly
_atom_site_disorder_group
_atom_site_refinement_flags_posn
Cl1 Cl 1.04081(12) 0.76062(8) 1.04936(6) 0.0600(3) Uani 1 d . . .
Cl2 Cl 0.7604(6) 0.8394(7) 1.0184(4) 0.0794(15) Uani 0.706(15) d A 1 .
Cl3 Cl 0.9989(4) 0.90340(17) 0.9142(3) 0.0599(11) Uani 0.706(15) d A 1 .
Cl4 Cl 1.0063(7) 0.9134(5) 0.9561(12) 0.076(3) Uani 0.294(15) d A 2 .
Cl5 Cl 0.7593(12) 0.8733(7) 1.0082(8) 0.0471(17) Uani 0.294(15) d A 2 .
O1 O 0.2948(2) 0.77535(13) 0.14403(11) 0.0264(4) Uani 1 d . . .
O2 O 0.85483(18) 0.41984(12) 0.36939(10) 0.0206(4) Uani 1 d . . .
O3 O 0.77138(18) 0.32788(12) 0.26907(10) 0.0212(4) Uani 1 d . . .
O4 O 0.67634(18) 0.48804(13) 0.60219(11) 0.0221(4) Uani 1 d . . .
O5 O 1.10995(19) 0.56534(14) 0.93007(11) 0.0255(4) Uani 1 d . . .
O6 O 0.8364(2) 0.32618(13) 0.63708(12) 0.0292(5) Uani 1 d . . .
N1 N 0.4405(2) 0.77750(15) 0.24105(12) 0.0189(4) Uani 1 d . . .
N2 N 0.9425(2) 0.64482(15) 0.85575(12) 0.0196(4) Uani 1 d . . .
C1 C 0.7530(2) 0.47668(18) 0.32784(14) 0.0169(5) Uani 1 d . . .
C2 C 0.6975(2) 0.57441(17) 0.33482(14) 0.0161(5) Uani 1 d . . .
H2 H 0.7284 0.6086 0.3728 0.019 Uiso 1 calc . . R
C3 C 0.5933(2) 0.62590(17) 0.28556(14) 0.0154(5) Uani 1 d . . .
C4 C 0.5360(2) 0.72838(17) 0.28773(14) 0.0165(5) Uani 1 d . . .
C5 C 0.3947(3) 0.72581(19) 0.19091(14) 0.0195(5) Uani 1 d . . .
C6 C 0.4408(3) 0.62558(18) 0.18341(14) 0.0193(5) Uani 1 d . . .
H6 H 0.4037 0.5927 0.1471 0.023 Uiso 1 calc . . R
C7 C 0.5439(2) 0.57346(17) 0.23074(14) 0.0162(5) Uani 1 d . . .
C8 C 0.6021(2) 0.47084(17) 0.22516(14) 0.0171(5) Uani 1 d . . .
H8 H 0.5689 0.4347 0.1894 0.021 Uiso 1 calc . . R
C9 C 0.7052(2) 0.42397(17) 0.27083(14) 0.0178(5) Uani 1 d . . .
C10 C 0.8986(3) 0.4634(2) 0.43199(15) 0.0238(6) Uani 1 d . . .
H10A H 0.9339 0.5244 0.4104 0.036 Uiso 1 calc . . GR
H10B H 0.9725 0.4158 0.4570 0.036 Uiso 1 calc . . GR
H10C H 0.8193 0.4798 0.4716 0.036 Uiso 1 calc . . GR
C11 C 0.5803(2) 0.78951(17) 0.34404(14) 0.0165(5) Uani 1 d . . .
C12 C 0.5132(2) 0.79254(17) 0.42132(14) 0.0174(5) Uani 1 d . . .
C13 C 0.3993(3) 0.74098(18) 0.44784(15) 0.0205(5) Uani 1 d . . .
H13 H 0.3701 0.7012 0.4133 0.025 Uiso 1 calc . . R
C14 C 0.3328(3) 0.74848(19) 0.52187(16) 0.0257(6) Uani 1 d . . .
H14 H 0.2559 0.7153 0.5379 0.031 Uiso 1 calc . . R
C15 C 0.3764(3) 0.8052(2) 0.57581(16) 0.0281(6) Uani 1 d . . .
H15 H 0.3293 0.8091 0.6276 0.034 Uiso 1 calc . . R
C16 C 0.4850(3) 0.85390(19) 0.55359(16) 0.0261(6) Uani 1 d . . .
H16 H 0.5146 0.8903 0.5905 0.031 Uiso 1 calc . . R
C17 C 0.5553(3) 0.85122(18) 0.47555(15) 0.0200(5) Uani 1 d . . .
C18 C 0.6597(3) 0.90674(18) 0.44961(15) 0.0217(5) Uani 1 d . . .
H18 H 0.6888 0.9446 0.4856 0.026 Uiso 1 calc . . R
C19 C 0.7225(3) 0.90808(18) 0.37222(15) 0.0198(5) Uani 1 d . . .
C20 C 0.8236(3) 0.97047(19) 0.34397(17) 0.0249(6) Uani 1 d . . .
H20 H 0.8491 1.0114 0.3790 0.030 Uiso 1 calc . . R
C21 C 0.8832(3) 0.97206(19) 0.26839(18) 0.0266(6) Uani 1 d . . .
H21 H 0.9495 1.0142 0.2509 0.032 Uiso 1 calc . . R
C22 C 0.8473(3) 0.91122(19) 0.21496(17) 0.0253(6) Uani 1 d . . .
H22 H 0.8903 0.9127 0.1621 0.030 Uiso 1 calc . . R
C23 C 0.7516(3) 0.85058(19) 0.23905(15) 0.0215(5) Uani 1 d . . .
H23 H 0.7293 0.8099 0.2027 0.026 Uiso 1 calc . . R
C24 C 0.6844(2) 0.84736(17) 0.31814(14) 0.0175(5) Uani 1 d . . .
C25 C 0.2648(3) 0.8824(2) 0.14260(18) 0.0309(6) Uani 1 d . . .
H25A H 0.1934 0.9098 0.1063 0.046 Uiso 1 calc . . GR
H25B H 0.3497 0.9095 0.1244 0.046 Uiso 1 calc . . GR
H25C H 0.2307 0.9008 0.1961 0.046 Uiso 1 calc . . GR
C26 C 0.7344(3) 0.27183(19) 0.21160(16) 0.0261(6) Uani 1 d . . .
H26A H 0.7517 0.3055 0.1583 0.039 Uiso 1 calc . . GR
H26B H 0.6355 0.2671 0.2220 0.039 Uiso 1 calc . . GR
H26C H 0.7907 0.2045 0.2152 0.039 Uiso 1 calc . . GR
C27 C 0.7568(2) 0.49271(18) 0.66061(15) 0.0179(5) Uani 1 d . . .
C28 C 0.7581(2) 0.57425(18) 0.69871(14) 0.0171(5) Uani 1 d . . .
H28 H 0.6979 0.6354 0.6852 0.020 Uiso 1 calc . . R
C29 C 0.8494(2) 0.56810(17) 0.75882(14) 0.0173(5) Uani 1 d . . .
C30 C 0.8565(2) 0.65022(18) 0.80008(14) 0.0176(5) Uani 1 d . . .
C31 C 1.0282(2) 0.55738(19) 0.87272(14) 0.0190(5) Uani 1 d . . .
C32 C 1.0302(3) 0.47230(18) 0.83774(15) 0.0197(5) Uani 1 d . . .
H32 H 1.0913 0.4121 0.8527 0.024 Uiso 1 calc . . R
C33 C 0.9391(2) 0.47620(18) 0.77900(14) 0.0176(5) Uani 1 d . . .
C34 C 0.9353(3) 0.39190(18) 0.73873(15) 0.0205(5) Uani 1 d . . .
H34 H 0.9940 0.3299 0.7520 0.025 Uiso 1 calc . . R
C35 C 0.8475(3) 0.39990(18) 0.68102(15) 0.0206(5) Uani 1 d . . .
C36 C 0.5884(3) 0.57898(19) 0.57595(16) 0.0239(6) Uani 1 d . . .
H36A H 0.5372 0.5672 0.5330 0.036 Uiso 1 calc . . GR
H36B H 0.6455 0.6299 0.5566 0.036 Uiso 1 calc . . GR
H36C H 0.5223 0.6021 0.6203 0.036 Uiso 1 calc . . GR
C37 C 0.7627(2) 0.74884(18) 0.78594(14) 0.0182(5) Uani 1 d . . .
C38 C 0.7987(2) 0.81984(17) 0.72369(14) 0.0173(5) Uani 1 d . . .
C39 C 0.9201(3) 0.79914(18) 0.66888(15) 0.0198(5) Uani 1 d . . .
H39 H 0.9801 0.7361 0.6745 0.024 Uiso 1 calc . . R
C40 C 0.9501(3) 0.8688(2) 0.60900(16) 0.0240(6) Uani 1 d . . .
H40 H 1.0297 0.8532 0.5724 0.029 Uiso 1 calc . . R
C41 C 0.8649(3) 0.96457(19) 0.60016(16) 0.0257(6) Uani 1 d . . .
H41 H 0.8884 1.0126 0.5582 0.031 Uiso 1 calc . . R
C42 C 0.7496(3) 0.98805(19) 0.65135(16) 0.0247(6) Uani 1 d . . .
H42 H 0.6940 1.0528 0.6453 0.030 Uiso 1 calc . . R
C43 C 0.7111(3) 0.91622(18) 0.71433(15) 0.0208(5) Uani 1 d . . .
C44 C 0.5922(3) 0.93878(19) 0.76624(16) 0.0249(6) Uani 1 d . . .
H44 H 0.5357 1.0032 0.7601 0.030 Uiso 1 calc . . R
C45 C 0.5541(3) 0.8685(2) 0.82728(16) 0.0240(6) Uani 1 d . . .
C46 C 0.4321(3) 0.8903(2) 0.88058(18) 0.0329(7) Uani 1 d . . .
H46 H 0.3746 0.9543 0.8748 0.039 Uiso 1 calc . . R
C47 C 0.3965(3) 0.8211(3) 0.93957(18) 0.0384(7) Uani 1 d . . .
H47 H 0.3151 0.8374 0.9748 0.046 Uiso 1 calc . . R
C48 C 0.4796(3) 0.7251(3) 0.94886(18) 0.0366(7) Uani 1 d . . .
H48 H 0.4535 0.6772 0.9901 0.044 Uiso 1 calc . . R
C49 C 0.5973(3) 0.7007(2) 0.89900(16) 0.0287(6) Uani 1 d . . .
H49 H 0.6515 0.6355 0.9057 0.034 Uiso 1 calc . . R
C50 C 0.6399(3) 0.77152(19) 0.83695(15) 0.0217(5) Uani 1 d . . .
C51 C 1.1980(3) 0.4772(2) 0.95923(16) 0.0279(6) Uani 1 d . . .
H51A H 1.2650 0.4519 0.9159 0.042 Uiso 1 calc . . GR
H51B H 1.1416 0.4264 0.9805 0.042 Uiso 1 calc . . GR
H51C H 1.2482 0.4924 1.0014 0.042 Uiso 1 calc . . GR
C52 C 0.9206(3) 0.2307(2) 0.6551(2) 0.0360(7) Uani 1 d . . .
H52A H 0.9006 0.2076 0.7112 0.054 Uiso 1 calc . . GR
H52B H 1.0192 0.2362 0.6445 0.054 Uiso 1 calc . . GR
H52C H 0.8997 0.1827 0.6220 0.054 Uiso 1 calc . . GR
C53 C 0.9321(4) 0.8085(3) 0.9739(2) 0.0562(10) Uani 1 d A . .
H53 H 0.9338 0.7533 0.9401 0.067 Uiso 0.706(15) calc A 1 R
H53A H 0.9382 0.7673 0.9286 0.067 Uiso 0.294(15) calc A 2 R

loop_
_atom_site_aniso_label
_atom_site_aniso_U_11
_atom_site_aniso_U_22
_atom_site_aniso_U_33
_atom_site_aniso_U_23
_atom_site_aniso_U_13
_atom_site_aniso_U_12
Cl1 0.0789(7) 0.0536(6) 0.0507(5) -0.0075(4) -0.0138(5) -0.0139(5)
Cl2 0.0533(16) 0.143(4) 0.055(2) -0.045(3) 0.0034(13) -0.035(3)
Cl3 0.0778(13) 0.0319(9) 0.0544(19) 0.0142(8) 0.0111(12) 0.0075(7)
Cl4 0.061(3) 0.073(3) 0.097(9) 0.008(3) -0.022(4) -0.019(2)
Cl5 0.033(2) 0.062(4) 0.048(3) -0.015(3) -0.009(2) -0.004(2)
O1 0.0321(10) 0.0174(9) 0.0304(10) -0.0040(8) -0.0182(8) 0.0043(8)
O2 0.0193(9) 0.0173(9) 0.0237(9) -0.0017(7) -0.0062(7) 0.0028(7)
O3 0.0258(9) 0.0122(8) 0.0243(9) -0.0040(7) -0.0038(7) 0.0021(7)
O4 0.0235(9) 0.0158(9) 0.0269(9) -0.0024(7) -0.0096(7) 0.0010(7)
O5 0.0258(10) 0.0263(10) 0.0240(9) -0.0021(8) -0.0106(8) 0.0007(8)
O6 0.0309(10) 0.0130(9) 0.0452(12) -0.0070(8) -0.0170(9) 0.0031(8)
N1 0.0201(10) 0.0163(10) 0.0197(10) -0.0018(8) -0.0051(8) 0.0000(8)
N2 0.0190(10) 0.0199(11) 0.0184(10) -0.0002(8) -0.0018(8) -0.0008(8)
C1 0.0147(11) 0.0182(12) 0.0166(12) 0.0000(9) 0.0002(9) -0.0024(9)
C2 0.0156(11) 0.0143(11) 0.0184(12) -0.0033(9) -0.0018(9) -0.0019(9)
C3 0.0133(11) 0.0152(11) 0.0177(12) -0.0030(9) -0.0005(9) -0.0022(9)
C4 0.0161(11) 0.0156(12) 0.0173(12) -0.0020(9) -0.0006(9) -0.0021(9)
C5 0.0192(12) 0.0209(13) 0.0184(12) -0.0021(10) -0.0058(10) -0.0009(10)
C6 0.0215(12) 0.0181(12) 0.0193(12) -0.0040(10) -0.0045(10) -0.0035(10)
C7 0.0158(11) 0.0157(12) 0.0166(11) -0.0009(9) 0.0001(9) -0.0031(9)
C8 0.0192(12) 0.0146(12) 0.0180(12) -0.0034(9) -0.0012(9) -0.0031(9)
C9 0.0189(12) 0.0137(11) 0.0196(12) -0.0030(9) 0.0033(9) -0.0020(9)
C10 0.0230(13) 0.0258(14) 0.0228(13) -0.0008(11) -0.0087(10) -0.0018(11)
C11 0.0175(11) 0.0106(11) 0.0208(12) -0.0015(9) -0.0061(9) 0.0014(9)
C12 0.0188(12) 0.0110(11) 0.0206(12) -0.0010(9) -0.0047(10) 0.0030(9)
C13 0.0205(12) 0.0145(12) 0.0251(13) -0.0005(10) -0.0043(10) 0.0009(10)
C14 0.0228(13) 0.0181(13) 0.0321(15) 0.0026(11) 0.0012(11) 0.0010(10)
C15 0.0380(16) 0.0197(13) 0.0211(13) -0.0004(11) 0.0025(12) 0.0043(12)
C16 0.0363(15) 0.0184(13) 0.0223(13) -0.0051(10) -0.0060(11) 0.0022(11)
C17 0.0233(13) 0.0137(12) 0.0215(13) -0.0038(10) -0.0060(10) 0.0039(10)
C18 0.0250(13) 0.0149(12) 0.0263(13) -0.0069(10) -0.0092(11) 0.0011(10)
C19 0.0189(12) 0.0127(11) 0.0280(13) -0.0037(10) -0.0068(10) 0.0008(9)
C20 0.0215(13) 0.0151(12) 0.0398(16) -0.0074(11) -0.0057(11) -0.0029(10)
C21 0.0205(13) 0.0161(12) 0.0422(16) 0.0008(11) -0.0023(12) -0.0032(10)
C22 0.0231(13) 0.0204(13) 0.0293(14) 0.0012(11) 0.0007(11) -0.0002(10)
C23 0.0226(13) 0.0175(12) 0.0239(13) -0.0024(10) -0.0032(10) -0.0012(10)
C24 0.0172(12) 0.0118(11) 0.0225(12) -0.0027(9) -0.0051(10) 0.0027(9)
C25 0.0379(16) 0.0208(14) 0.0323(15) -0.0044(12) -0.0162(13) 0.0076(12)
C26 0.0362(15) 0.0146(12) 0.0275(14) -0.0073(11) -0.0037(12) -0.0009(11)
C27 0.0150(11) 0.0160(12) 0.0218(12) 0.0013(10) -0.0038(9) -0.0013(9)
C28 0.0152(11) 0.0135(11) 0.0200(12) 0.0016(9) -0.0003(9) 0.0008(9)
C29 0.0148(11) 0.0149(12) 0.0201(12) 0.0006(9) 0.0012(9) -0.0006(9)
C30 0.0170(12) 0.0176(12) 0.0169(12) 0.0008(9) -0.0004(9) -0.0017(9)
C31 0.0158(12) 0.0229(13) 0.0166(12) 0.0024(10) -0.0027(9) -0.0010(10)
C32 0.0182(12) 0.0168(12) 0.0212(12) 0.0030(10) -0.0018(10) 0.0010(10)
C33 0.0154(11) 0.0164(12) 0.0193(12) 0.0020(10) 0.0002(9) -0.0022(9)
C34 0.0193(12) 0.0123(12) 0.0279(13) 0.0011(10) -0.0025(10) 0.0007(9)
C35 0.0206(12) 0.0136(12) 0.0274(13) -0.0021(10) -0.0023(10) -0.0025(10)
C36 0.0235(13) 0.0195(13) 0.0270(14) -0.0005(11) -0.0097(11) 0.0034(10)
C37 0.0177(12) 0.0167(12) 0.0206(12) -0.0069(10) -0.0048(10) 0.0005(9)
C38 0.0191(12) 0.0131(11) 0.0208(12) -0.0042(9) -0.0083(10) -0.0005(9)
C39 0.0190(12) 0.0135(11) 0.0264(13) -0.0041(10) -0.0041(10) 0.0005(9)
C40 0.0233(13) 0.0226(13) 0.0271(14) -0.0034(11) -0.0040(11) -0.0054(11)
C41 0.0300(14) 0.0191(13) 0.0306(14) 0.0030(11) -0.0112(12) -0.0089(11)
C42 0.0290(14) 0.0127(12) 0.0340(15) -0.0012(11) -0.0151(12) -0.0014(10)
C43 0.0220(13) 0.0151(12) 0.0266(13) -0.0066(10) -0.0111(10) 0.0016(10)
C44 0.0242(13) 0.0173(12) 0.0328(15) -0.0089(11) -0.0111(11) 0.0061(10)
C45 0.0202(13) 0.0260(14) 0.0265(14) -0.0116(11) -0.0068(10) 0.0027(11)
C46 0.0242(14) 0.0404(17) 0.0320(16) -0.0168(13) -0.0038(12) 0.0085(12)
C47 0.0233(14) 0.060(2) 0.0293(16) -0.0166(15) 0.0015(12) 0.0034(14)
C48 0.0276(15) 0.053(2) 0.0265(15) 0.0004(14) -0.0009(12) -0.0041(14)
C49 0.0242(14) 0.0337(15) 0.0252(14) -0.0008(12) -0.0030(11) 0.0008(12)
C50 0.0206(12) 0.0235(13) 0.0211(13) -0.0061(10) -0.0047(10) -0.0004(10)
C51 0.0230(13) 0.0327(15) 0.0253(14) 0.0025(12) -0.0089(11) 0.0024(11)
C52 0.0363(16) 0.0133(13) 0.060(2) -0.0101(13) -0.0203(15) 0.0062(11)
C53 0.065(2) 0.061(2) 0.046(2) -0.0205(18) 0.0064(18) -0.017(2)

loop_
_atom_type_symbol
_atom_type_description
_atom_type_scat_dispersion_real
_atom_type_scat_dispersion_imag
_atom_type_scat_source
C C 0.0033 0.0016 'International Tables Vol C Tables 4.2.6.8 and 6.1.1.4'
H H 0.0000 0.0000 'International Tables Vol C Tables 4.2.6.8 and 6.1.1.4'
Cl Cl 0.1484 0.1585 'International Tables Vol C Tables 4.2.6.8 and 6.1.1.4'
N N 0.0061 0.0033 'International Tables Vol C Tables 4.2.6.8 and 6.1.1.4'
O O 0.0106 0.0060 'International Tables Vol C Tables 4.2.6.8 and 6.1.1.4'

loop_
_geom_angle_atom_site_label_1
_geom_angle_atom_site_label_2
_geom_angle_atom_site_label_3
_geom_angle
_geom_angle_site_symmetry_1
_geom_angle_site_symmetry_3
_geom_angle_publ_flag
C53 Cl1 Cl4 44.0(2) . . ?
C53 Cl4 Cl1 45.4(3) . . ?
C5 O1 C25 116.7(2) . . ?
C1 O2 C10 117.07(19) . . ?
C9 O3 C26 117.1(2) . . ?
C27 O4 C36 116.60(19) . . ?
C31 O5 C51 117.5(2) . . ?
C35 O6 C52 116.8(2) . . ?
C4 N1 C5 117.7(2) . . ?
C30 N2 C31 118.4(2) . . ?
O2 C1 C2 126.4(2) . . ?
O2 C1 C9 113.6(2) . . ?
C2 C1 C9 120.0(2) . . ?
C1 C2 H2 119.8 . . ?
C1 C2 C3 120.5(2) . . ?
C3 C2 H2 119.8 . . ?
C4 C3 C2 123.1(2) . . ?
C4 C3 C7 117.3(2) . . ?
C7 C3 C2 119.6(2) . . ?
N1 C4 C3 123.5(2) . . ?
N1 C4 C11 115.3(2) . . ?
C3 C4 C11 121.2(2) . . ?
O1 C5 C6 117.4(2) . . ?
N1 C5 O1 118.0(2) . . ?
N1 C5 C6 124.6(2) . . ?
C5 C6 H6 120.8 . . ?
C5 C6 C7 118.3(2) . . ?
C7 C6 H6 120.8 . . ?
C3 C7 C8 119.0(2) . . ?
C6 C7 C3 118.5(2) . . ?
C6 C7 C8 122.5(2) . . ?
C7 C8 H8 119.8 . . ?
C9 C8 C7 120.5(2) . . ?
C9 C8 H8 119.8 . . ?
O3 C9 C1 113.7(2) . . ?
O3 C9 C8 125.9(2) . . ?
C8 C9 C1 120.5(2) . . ?
O2 C10 H10A 109.5 . . ?
O2 C10 H10B 109.5 . . ?
O2 C10 H10C 109.5 . . ?
H10A C10 H10B 109.5 . . ?
H10A C10 H10C 109.5 . . ?
H10B C10 H10C 109.5 . . ?
C12 C11 C4 119.7(2) . . ?
C12 C11 C24 120.3(2) . . ?
C24 C11 C4 119.9(2) . . ?
C11 C12 C13 122.0(2) . . ?
C11 C12 C17 119.9(2) . . ?
C13 C12 C17 118.1(2) . . ?
C12 C13 H13 119.7 . . ?
C14 C13 C12 120.7(2) . . ?
C14 C13 H13 119.7 . . ?
C13 C14 H14 119.5 . . ?
C13 C14 C15 121.0(2) . . ?
C15 C14 H14 119.5 . . ?
C14 C15 H15 119.9 . . ?
C16 C15 C14 120.2(2) . . ?
C16 C15 H15 119.9 . . ?
C15 C16 H16 119.5 . . ?
C15 C16 C17 120.9(2) . . ?
C17 C16 H16 119.5 . . ?
C16 C17 C12 119.0(2) . . ?
C18 C17 C12 119.1(2) . . ?
C18 C17 C16 121.8(2) . . ?
C17 C18 H18 119.2 . . ?
C19 C18 C17 121.6(2) . . ?
C19 C18 H18 119.2 . . ?
C18 C19 C20 121.5(2) . . ?
C18 C19 C24 119.9(2) . . ?
C20 C19 C24 118.6(2) . . ?
C19 C20 H20 119.4 . . ?
C21 C20 C19 121.2(2) . . ?
C21 C20 H20 119.4 . . ?
C20 C21 H21 119.7 . . ?
C20 C21 C22 120.5(2) . . ?
C22 C21 H21 119.7 . . ?
C21 C22 H22 119.7 . . ?
C23 C22 C21 120.5(2) . . ?
C23 C22 H22 119.7 . . ?
C22 C23 H23 119.5 . . ?
C22 C23 C24 121.0(2) . . ?
C24 C23 H23 119.5 . . ?
C11 C24 C19 119.1(2) . . ?
C11 C24 C23 122.7(2) . . ?
C23 C24 C19 118.2(2) . . ?
O1 C25 H25A 109.5 . . ?
O1 C25 H25B 109.5 . . ?
O1 C25 H25C 109.5 . . ?
H25A C25 H25B 109.5 . . ?
H25A C25 H25C 109.5 . . ?
H25B C25 H25C 109.5 . . ?
O3 C26 H26A 109.5 . . ?
O3 C26 H26B 109.5 . . ?
O3 C26 H26C 109.5 . . ?
H26A C26 H26B 109.5 . . ?
H26A C26 H26C 109.5 . . ?
H26B C26 H26C 109.5 . . ?
O4 C27 C28 126.4(2) . . ?
O4 C27 C35 113.4(2) . . ?
C28 C27 C35 120.1(2) . . ?
C27 C28 H28 119.9 . . ?
C27 C28 C29 120.1(2) . . ?
C29 C28 H28 119.9 . . ?
C30 C29 C28 122.9(2) . . ?
C30 C29 C33 117.4(2) . . ?
C33 C29 C28 119.7(2) . . ?
N2 C30 C29 123.0(2) . . ?
N2 C30 C37 115.2(2) . . ?
C29 C30 C37 121.8(2) . . ?
O5 C31 C32 125.1(2) . . ?
N2 C31 O5 110.7(2) . . ?
N2 C31 C32 124.2(2) . . ?
C31 C32 H32 120.9 . . ?
C31 C32 C33 118.3(2) . . ?
C33 C32 H32 120.9 . . ?
C32 C33 C29 118.7(2) . . ?
C32 C33 C34 122.2(2) . . ?
C34 C33 C29 119.1(2) . . ?
C33 C34 H34 120.0 . . ?
C35 C34 C33 120.0(2) . . ?
C35 C34 H34 120.0 . . ?
O6 C35 C27 113.3(2) . . ?
O6 C35 C34 125.8(2) . . ?
C34 C35 C27 120.9(2) . . ?
O4 C36 H36A 109.5 . . ?
O4 C36 H36B 109.5 . . ?
O4 C36 H36C 109.5 . . ?
H36A C36 H36B 109.5 . . ?
H36A C36 H36C 109.5 . . ?
H36B C36 H36C 109.5 . . ?
C38 C37 C30 120.4(2) . . ?
C50 C37 C30 119.3(2) . . ?
C50 C37 C38 120.2(2) . . ?
C37 C38 C39 122.3(2) . . ?
C37 C38 C43 119.3(2) . . ?
C39 C38 C43 118.4(2) . . ?
C38 C39 H39 119.7 . . ?
C40 C39 C38 120.6(2) . . ?
C40 C39 H39 119.7 . . ?
C39 C40 H40 119.4 . . ?
C39 C40 C41 121.2(2) . . ?
C41 C40 H40 119.4 . . ?
C40 C41 H41 119.8 . . ?
C42 C41 C40 120.4(2) . . ?
C42 C41 H41 119.8 . . ?
C41 C42 H42 119.6 . . ?
C41 C42 C43 120.7(2) . . ?
C43 C42 H42 119.6 . . ?
C42 C43 C38 118.7(2) . . ?
C44 C43 C38 120.0(2) . . ?
C44 C43 C42 121.3(2) . . ?
C43 C44 H44 119.4 . . ?
C43 C44 C45 121.2(2) . . ?
C45 C44 H44 119.4 . . ?
C44 C45 C46 121.9(3) . . ?
C44 C45 C50 119.4(2) . . ?
C46 C45 C50 118.7(3) . . ?
C45 C46 H46 119.4 . . ?
C47 C46 C45 121.1(3) . . ?
C47 C46 H46 119.4 . . ?
C46 C47 H47 119.8 . . ?
C46 C47 C48 120.4(3) . . ?
C48 C47 H47 119.8 . . ?
C47 C48 H48 119.7 . . ?
C49 C48 C47 120.5(3) . . ?
C49 C48 H48 119.7 . . ?
C48 C49 H49 119.5 . . ?
C48 C49 C50 121.0(3) . . ?
C50 C49 H49 119.5 . . ?
C37 C50 C45 119.8(2) . . ?
C37 C50 C49 122.0(2) . . ?
C49 C50 C45 118.2(2) . . ?
O5 C51 H51A 109.5 . . ?
O5 C51 H51B 109.5 . . ?
O5 C51 H51C 109.5 . . ?
H51A C51 H51B 109.5 . . ?
H51A C51 H51C 109.5 . . ?
H51B C51 H51C 109.5 . . ?
O6 C52 H52A 109.5 . . ?
O6 C52 H52B 109.5 . . ?
O6 C52 H52C 109.5 . . ?
H52A C52 H52B 109.5 . . ?
H52A C52 H52C 109.5 . . ?
H52B C52 H52C 109.5 . . ?
Cl1 C53 Cl2 108.0(3) . . ?
Cl1 C53 Cl5 114.8(5) . . ?
Cl1 C53 H53 107.4 . . ?
Cl1 C53 H53A 117.0 . . ?
Cl2 C53 Cl5 15.0(4) . . ?
Cl2 C53 H53 107.4 . . ?
Cl2 C53 H53A 112.6 . . ?
Cl3 C53 Cl1 109.7(3) . . ?
Cl3 C53 Cl2 116.5(4) . . ?
Cl3 C53 Cl5 101.5(4) . . ?
Cl3 C53 H53 107.4 . . ?
Cl3 C53 H53A 92.7 . . ?
Cl4 C53 Cl1 90.7(5) . . ?
Cl4 C53 Cl2 109.5(7) . . ?
Cl4 C53 Cl3 25.4(5) . . ?
Cl4 C53 Cl5 95.5(6) . . ?
Cl4 C53 H53 130.9 . . ?
Cl4 C53 H53A 117.0 . . ?
Cl5 C53 H53 115.6 . . ?
Cl5 C53 H53A 117.0 . . ?
H53 C53 H53A 15.1 . . ?

loop_
_geom_bond_atom_site_label_1
_geom_bond_atom_site_label_2
_geom_bond_distance
_geom_bond_site_symmetry_2
_geom_bond_publ_flag
Cl1 Cl4 2.465(11) . ?
Cl1 C53 1.755(4) . ?
Cl2 C53 1.764(7) . ?
Cl3 C53 1.733(4) . ?
Cl4 C53 1.711(7) . ?
Cl5 C53 1.826(12) . ?
O1 C5 1.365(3) . ?
O1 C25 1.437(3) . ?
O2 C1 1.359(3) . ?
O2 C10 1.427(3) . ?
O3 C9 1.355(3) . ?
O3 C26 1.432(3) . ?
O4 C27 1.356(3) . ?
O4 C36 1.430(3) . ?
O5 C31 1.362(3) . ?
O5 C51 1.419(3) . ?
O6 C35 1.355(3) . ?
O6 C52 1.429(3) . ?
N1 C4 1.332(3) . ?
N1 C5 1.338(3) . ?
N2 C30 1.329(3) . ?
N2 C31 1.349(3) . ?
C1 C2 1.360(3) . ?
C1 C9 1.446(3) . ?
C2 H2 0.9500 . ?
C2 C3 1.427(3) . ?
C3 C4 1.413(3) . ?
C3 C7 1.423(3) . ?
C4 C11 1.497(3) . ?
C5 C6 1.378(4) . ?
C6 H6 0.9500 . ?
C6 C7 1.402(3) . ?
C7 C8 1.424(3) . ?
C8 H8 0.9500 . ?
C8 C9 1.365(3) . ?
C10 H10A 0.9800 . ?
C10 H10B 0.9800 . ?
C10 H10C 0.9800 . ?
C11 C12 1.405(3) . ?
C11 C24 1.409(3) . ?
C12 C13 1.435(3) . ?
C12 C17 1.437(3) . ?
C13 H13 0.9500 . ?
C13 C14 1.359(4) . ?
C14 H14 0.9500 . ?
C14 C15 1.423(4) . ?
C15 H15 0.9500 . ?
C15 C16 1.356(4) . ?
C16 H16 0.9500 . ?
C16 C17 1.428(4) . ?
C17 C18 1.391(4) . ?
C18 H18 0.9500 . ?
C18 C19 1.390(4) . ?
C19 C20 1.435(3) . ?
C19 C24 1.437(3) . ?
C20 H20 0.9500 . ?
C20 C21 1.352(4) . ?
C21 H21 0.9500 . ?
C21 C22 1.420(4) . ?
C22 H22 0.9500 . ?
C22 C23 1.366(4) . ?
C23 H23 0.9500 . ?
C23 C24 1.431(3) . ?
C25 H25A 0.9800 . ?
C25 H25B 0.9800 . ?
C25 H25C 0.9800 . ?
C26 H26A 0.9800 . ?
C26 H26B 0.9800 . ?
C26 H26C 0.9800 . ?
C27 C28 1.361(3) . ?
C27 C35 1.438(3) . ?
C28 H28 0.9500 . ?
C28 C29 1.424(3) . ?
C29 C30 1.413(3) . ?
C29 C33 1.423(3) . ?
C30 C37 1.495(3) . ?
C31 C32 1.368(4) . ?
C32 H32 0.9500 . ?
C32 C33 1.409(3) . ?
C33 C34 1.421(4) . ?
C34 H34 0.9500 . ?
C34 C35 1.364(4) . ?
C36 H36A 0.9800 . ?
C36 H36B 0.9800 . ?
C36 H36C 0.9800 . ?
C37 C38 1.411(3) . ?
C37 C50 1.410(3) . ?
C38 C39 1.433(3) . ?
C38 C43 1.435(3) . ?
C39 H39 0.9500 . ?
C39 C40 1.357(4) . ?
C40 H40 0.9500 . ?
C40 C41 1.418(4) . ?
C41 H41 0.9500 . ?
C41 C42 1.359(4) . ?
C42 H42 0.9500 . ?
C42 C43 1.434(4) . ?
C43 C44 1.391(4) . ?
C44 H44 0.9500 . ?
C44 C45 1.398(4) . ?
C45 C46 1.425(4) . ?
C45 C50 1.434(4) . ?
C46 H46 0.9500 . ?
C46 C47 1.359(5) . ?
C47 H47 0.9500 . ?
C47 C48 1.412(5) . ?
C48 H48 0.9500 . ?
C48 C49 1.366(4) . ?
C49 H49 0.9500 . ?
C49 C50 1.428(4) . ?
C51 H51A 0.9800 . ?
C51 H51B 0.9800 . ?
C51 H51C 0.9800 . ?
C52 H52A 0.9800 . ?
C52 H52B 0.9800 . ?
C52 H52C 0.9800 . ?
C53 H53 1.0000 . ?
C53 H53A 1.0000 . ?
